data_1507379
loop_
_publ_author_name
'Reddy, D. Srinivasa'
'Judd, Weston R.'
'Aub\'e, Jeffrey'

_publ_section_title
;
 Lewis acid-mediated reactions of alkyl azides with alpha,beta-unsaturated
 ketones.
;
_journal_issue 21
_journal_name_full 'Organic letters'
_journal_page_first 3899
_journal_page_last 3902
_journal_paper_doi 10.1021/ol0355130
_journal_volume 5
_journal_year 2003
_chemical_formula_moiety 'C13 H15 N O'
_chemical_formula_sum 'C13 H15 N O'
_chemical_formula_weight 201.26
_chemical_name_systematic ?
_space_group_IT_number 14
_symmetry_cell_setting monoclinic
_symmetry_space_group_name_Hall '-P 2yn'
_symmetry_space_group_name_H-M 'P 1 21/n 1'
_atom_sites_solution_hydrogens geom
_atom_sites_solution_primary direct
_atom_sites_solution_secondary difmap
_audit_creation_method SHELXL-97
_cell_angle_alpha 90.00
_cell_angle_beta 94.254(4)
_cell_angle_gamma 90.00
_cell_formula_units_Z 4
_cell_length_a 5.6190(11)
_cell_length_b 17.630(4)
_cell_length_c 10.943(2)
_cell_measurement_reflns_used 4120
_cell_measurement_temperature 100(2)
_cell_measurement_theta_max 30.50
_cell_measurement_theta_min 2.19
_cell_volume 1081.1(4)
_computing_structure_refinement 'SHELXL-97 (Sheldrick, 1997)'
_computing_structure_solution 'SHELXS-97 (Sheldrick, 1990)'
_diffrn_ambient_temperature 100(2)
_diffrn_measured_fraction_theta_full 1.000
_diffrn_measured_fraction_theta_max 1.000
_diffrn_measurement_device 'Bruker APEX'
_diffrn_measurement_device_type 'CCD diffractometer'
_diffrn_measurement_method '\w scan frames'
_diffrn_radiation_monochromator graphite
_diffrn_radiation_source 'fine-focus sealed tube'
_diffrn_radiation_type MoK\a
_diffrn_radiation_wavelength 0.71073
_diffrn_reflns_av_R_equivalents 0.0242
_diffrn_reflns_av_sigmaI/netI 0.0237
_diffrn_reflns_limit_h_max 5
_diffrn_reflns_limit_h_min -6
_diffrn_reflns_limit_k_max 16
_diffrn_reflns_limit_k_min -21
_diffrn_reflns_limit_l_max 12
_diffrn_reflns_limit_l_min -13
_diffrn_reflns_number 6652
_diffrn_reflns_theta_full 25.99
_diffrn_reflns_theta_max 25.99
_diffrn_reflns_theta_min 2.19
_diffrn_standards_decay_% -0.03
_diffrn_standards_number 117
_exptl_absorpt_coefficient_mu 0.078
_exptl_absorpt_correction_T_max 0.9969
_exptl_absorpt_correction_T_min 0.9755
_exptl_absorpt_correction_type multi-scan
_exptl_absorpt_process_details 'SADABS, 2000'
_exptl_crystal_colour colorless
_exptl_crystal_density_diffrn 1.237
_exptl_crystal_density_method 'not measured'
_exptl_crystal_description plate
_exptl_crystal_F_000 432
_exptl_crystal_size_max 0.32
_exptl_crystal_size_mid 0.18
_exptl_crystal_size_min 0.04
_refine_diff_density_max 0.261
_refine_diff_density_min -0.243
_refine_diff_density_rms 0.040
_refine_ls_extinction_method none
_refine_ls_goodness_of_fit_ref 1.027
_refine_ls_hydrogen_treatment mixed
_refine_ls_matrix_type full
_refine_ls_number_parameters 136
_refine_ls_number_reflns 2119
_refine_ls_number_restraints 0
_refine_ls_restrained_S_all 1.027
_refine_ls_R_factor_all 0.0444
_refine_ls_R_factor_gt 0.0399
_refine_ls_shift/su_max 0.001
_refine_ls_shift/su_mean 0.000
_refine_ls_structure_factor_coef Fsqd
_refine_ls_weighting_details 'calc w=1/[\s^2^(Fo^2^)+(0.0560P)^2^+0.4200P] where P=(Fo^2^+2Fc^2^)/3'
_refine_ls_weighting_scheme calc
_refine_ls_wR_factor_gt 0.1046
_refine_ls_wR_factor_ref 0.1080
_reflns_number_gt 1898
_reflns_number_total 2119
_reflns_threshold_expression >2sigma(I)
_cod_data_source_file ol0355130si20030811_110804.cif
_cod_data_source_block compound_E-1_
_cod_database_code 1507379

loop_
_symmetry_equiv_pos_as_xyz
'x, y, z'
'-x+1/2, y+1/2, -z+1/2'
'-x, -y, -z'
'x-1/2, -y-1/2, z-1/2'

loop_
_atom_site_label
_atom_site_type_symbol
_atom_site_fract_x
_atom_site_fract_y
_atom_site_fract_z
_atom_site_U_iso_or_equiv
_atom_site_adp_type
_atom_site_occupancy
_atom_site_symmetry_multiplicity
_atom_site_calc_flag
_atom_site_refinement_flags
C1 C 0.7466(2) 0.76724(7) 0.33343(11) 0.0213(3) Uani 1 1 d .
C2 C 0.6117(2) 0.74886(7) 0.43624(11) 0.0202(3) Uani 1 1 d .
C3 C 0.6953(2) 0.79427(8) 0.54730(12) 0.0260(3) Uani 1 1 d .
H3A H 0.7742 0.7612 0.6112 0.031 Uiso 1 1 calc R
H3B H 0.5597 0.8205 0.5818 0.031 Uiso 1 1 calc R
C4 C 0.8743(3) 0.85230(8) 0.50098(13) 0.0326(3) Uani 1 1 d .
H4A H 0.8044 0.9039 0.4994 0.039 Uiso 1 1 calc R
H4B H 1.0227 0.8528 0.5557 0.039 Uiso 1 1 calc R
C5 C 0.9277(2) 0.82805(8) 0.37196(12) 0.0249(3) Uani 1 1 d .
H5A H 0.9123 0.8717 0.3151 0.030 Uiso 1 1 calc R
H5B H 1.0919 0.8077 0.3719 0.030 Uiso 1 1 calc R
O6 O 0.72508(17) 0.73906(5) 0.22920(8) 0.0277(2) Uani 1 1 d .
C7 C 0.4393(2) 0.69419(7) 0.42810(11) 0.0202(3) Uani 1 1 d .
H7 H 0.4113 0.6692 0.3515 0.024 Uiso 1 1 calc R
N8 N 0.30621(18) 0.67273(6) 0.51836(9) 0.0215(3) Uani 1 1 d .
H8 H 0.3356 0.6929 0.5915 0.026 Uiso 1 1 calc R
C9 C 0.1137(2) 0.61700(7) 0.50045(12) 0.0230(3) Uani 1 1 d .
H9A H 0.1421 0.5846 0.4291 0.028 Uiso 1 1 calc R
H9B H -0.0400 0.6437 0.4827 0.028 Uiso 1 1 calc R
C10 C 0.0985(2) 0.56781(7) 0.61271(11) 0.0201(3) Uani 1 1 d .
C11 C 0.2725(2) 0.51343(8) 0.64338(12) 0.0247(3) Uani 1 1 d .
H11 H 0.4008 0.5069 0.5925 0.030 Uiso 1 1 calc R
C12 C 0.2613(3) 0.46872(8) 0.74688(12) 0.0271(3) Uani 1 1 d .
H12 H 0.3806 0.4315 0.7662 0.033 Uiso 1 1 calc R
C13 C 0.0760(2) 0.47826(8) 0.82234(12) 0.0279(3) Uani 1 1 d .
H13 H 0.0685 0.4480 0.8938 0.033 Uiso 1 1 calc R
C14 C -0.0979(2) 0.53218(9) 0.79295(13) 0.0324(3) Uani 1 1 d .
H14 H -0.2251 0.5389 0.8444 0.039 Uiso 1 1 calc R
C15 C -0.0874(2) 0.57654(8) 0.68851(12) 0.0269(3) Uani 1 1 d .
H15 H -0.2083 0.6131 0.6688 0.032 Uiso 1 1 calc R

loop_
_atom_site_aniso_label
_atom_site_aniso_U_11
_atom_site_aniso_U_22
_atom_site_aniso_U_33
_atom_site_aniso_U_23
_atom_site_aniso_U_13
_atom_site_aniso_U_12
C1 0.0210(6) 0.0206(6) 0.0223(6) 0.0045(5) 0.0032(5) 0.0048(5)
C2 0.0218(6) 0.0198(6) 0.0194(6) 0.0029(5) 0.0037(5) 0.0043(5)
C3 0.0319(7) 0.0242(7) 0.0224(6) -0.0008(5) 0.0054(5) -0.0024(5)
C4 0.0412(8) 0.0295(7) 0.0274(7) -0.0004(6) 0.0045(6) -0.0095(6)
C5 0.0208(6) 0.0274(7) 0.0266(7) 0.0058(5) 0.0031(5) 0.0000(5)
O6 0.0338(5) 0.0299(5) 0.0204(5) 0.0006(4) 0.0076(4) -0.0016(4)
C7 0.0237(6) 0.0198(6) 0.0172(6) 0.0010(4) 0.0029(5) 0.0054(5)
N8 0.0264(6) 0.0208(5) 0.0178(5) -0.0009(4) 0.0046(4) -0.0029(4)
C9 0.0227(6) 0.0228(6) 0.0234(6) 0.0017(5) 0.0006(5) -0.0018(5)
C10 0.0200(6) 0.0184(6) 0.0217(6) -0.0015(5) 0.0002(5) -0.0040(5)
C11 0.0243(6) 0.0273(7) 0.0230(6) -0.0016(5) 0.0044(5) 0.0045(5)
C12 0.0320(7) 0.0237(7) 0.0253(7) -0.0001(5) -0.0011(5) 0.0066(5)
C13 0.0326(7) 0.0266(7) 0.0245(7) 0.0050(5) 0.0018(5) -0.0057(6)
C14 0.0238(7) 0.0418(8) 0.0328(8) 0.0068(6) 0.0109(6) 0.0012(6)
C15 0.0205(6) 0.0287(7) 0.0317(7) 0.0032(5) 0.0043(5) 0.0035(5)

loop_
_atom_type_symbol
_atom_type_description
_atom_type_scat_dispersion_real
_atom_type_scat_dispersion_imag
_atom_type_scat_source
C C 0.0033 0.0016 'International Tables Vol C Tables 4.2.6.8 and 6.1.1.4'
H H 0.0000 0.0000 'International Tables Vol C Tables 4.2.6.8 and 6.1.1.4'
N N 0.0061 0.0033 'International Tables Vol C Tables 4.2.6.8 and 6.1.1.4'
O O 0.0106 0.0060 'International Tables Vol C Tables 4.2.6.8 and 6.1.1.4'

loop_
_geom_angle_atom_site_label_1
_geom_angle_atom_site_label_2
_geom_angle_atom_site_label_3
_geom_angle
O6 C1 C2 127.38(12)
O6 C1 C5 123.76(11)
C2 C1 C5 108.86(11)
C7 C2 C1 121.35(11)
C7 C2 C3 127.41(11)
C1 C2 C3 111.19(11)
C2 C3 C4 105.05(10)
C2 C3 H3A 110.7
C4 C3 H3A 110.7
C2 C3 H3B 110.7
C4 C3 H3B 110.7
H3A C3 H3B 108.8
C5 C4 C3 107.17(11)
C5 C4 H4A 110.3
C3 C4 H4A 110.3
C5 C4 H4B 110.3
C3 C4 H4B 110.3
H4A C4 H4B 108.5
C1 C5 C4 106.32(10)
C1 C5 H5A 110.5
C4 C5 H5A 110.5
C1 C5 H5B 110.5
C4 C5 H5B 110.5
H5A C5 H5B 108.7
N8 C7 C2 125.79(11)
N8 C7 H7 117.1
C2 C7 H7 117.1
C7 N8 C9 122.63(10)
C7 N8 H8 118.7
C9 N8 H8 118.7
N8 C9 C10 111.22(10)
N8 C9 H9A 109.4
C10 C9 H9A 109.4
N8 C9 H9B 109.4
C10 C9 H9B 109.4
H9A C9 H9B 108.0
C15 C10 C11 118.54(12)
C15 C10 C9 120.78(11)
C11 C10 C9 120.68(11)
C12 C11 C10 121.02(12)
C12 C11 H11 119.5
C10 C11 H11 119.5
C11 C12 C13 119.98(12)
C11 C12 H12 120.0
C13 C12 H12 120.0
C14 C13 C12 119.56(12)
C14 C13 H13 120.2
C12 C13 H13 120.2
C13 C14 C15 120.35(12)
C13 C14 H14 119.8
C15 C14 H14 119.8
C14 C15 C10 120.55(12)
C14 C15 H15 119.7
C10 C15 H15 119.7

loop_
_geom_bond_atom_site_label_1
_geom_bond_atom_site_label_2
_geom_bond_distance
C1 O6 1.2418(16)
C1 C2 1.4392(17)
C1 C5 1.5166(18)
C2 C7 1.3650(18)
C2 C3 1.5013(18)
C3 C4 1.5459(19)
C3 H3A 0.9900
C3 H3B 0.9900
C4 C5 1.5262(19)
C4 H4A 0.9900
C4 H4B 0.9900
C5 H5A 0.9900
C5 H5B 0.9900
C7 N8 1.3369(16)
C7 H7 0.9500
N8 C9 1.4638(16)
N8 H8 0.8800
C9 C10 1.5113(17)
C9 H9A 0.9900
C9 H9B 0.9900
C10 C15 1.3898(18)
C10 C11 1.3922(18)
C11 C12 1.3852(19)
C11 H11 0.9500
C12 C13 1.386(2)
C12 H12 0.9500
C13 C14 1.384(2)
C13 H13 0.9500
C14 C15 1.3897(19)
C14 H14 0.9500
C15 H15 0.9500

loop_
_geom_hbond_atom_site_label_D
_geom_hbond_atom_site_label_H
_geom_hbond_atom_site_label_A
_geom_hbond_distance_DH
_geom_hbond_distance_HA
_geom_hbond_distance_DA
_geom_hbond_angle_DHA
_geom_hbond_site_symmetry_A
N8 H8 O6 0.88 2.06 2.8470(14) 148.8 4_576

loop_
_geom_torsion_atom_site_label_1
_geom_torsion_atom_site_label_2
_geom_torsion_atom_site_label_3
_geom_torsion_atom_site_label_4
_geom_torsion
O6 C1 C2 C7 1.2(2)
C5 C1 C2 C7 -178.39(11)
O6 C1 C2 C3 178.68(12)
C5 C1 C2 C3 -0.89(14)
C7 C2 C3 C4 -174.83(12)
C1 C2 C3 C4 7.86(15)
C2 C3 C4 C5 -11.66(15)
O6 C1 C5 C4 173.81(12)
C2 C1 C5 C4 -6.59(14)
C3 C4 C5 C1 11.28(15)
C1 C2 C7 N8 179.47(11)
C3 C2 C7 N8 2.4(2)
C2 C7 N8 C9 175.92(11)
C7 N8 C9 C10 144.11(12)
N8 C9 C10 C15 107.54(13)
N8 C9 C10 C11 -71.56(15)
C15 C10 C11 C12 0.14(19)
C9 C10 C11 C12 179.26(12)
C10 C11 C12 C13 -0.6(2)
C11 C12 C13 C14 0.5(2)
C12 C13 C14 C15 0.0(2)
C13 C14 C15 C10 -0.5(2)
C11 C10 C15 C14 0.4(2)
C9 C10 C15 C14 -178.72(12)

loop_
_cod_related_entry_id
_cod_related_entry_code
_cod_related_entry_database
1 30651824 ChemSpider
